data_7063070
loop_
_publ_author_name
'Chen, Yanqi'
'Hao, Subin'
'Yin, Lingfeng'
'Song, Xinluo'
'Liu, Zhiyao'
'Li, Mingde'
'Dang, Li'

_publ_section_title
;
 Metal-free cascade reactions for one-pot tetrahydroquinoxaline
 construction through nitroarene reduction and imine hydrogenation with
 water
;
_journal_issue 14
_journal_name_full 'New Journal of Chemistry'
_journal_page_first 6103
_journal_page_last 6108
_journal_paper_doi 10.1039/D3NJ05093A
_journal_volume 48
_journal_year 2024
_chemical_formula_moiety 'C20 H16 N2 O'
_chemical_formula_sum 'C20 H16 N2 O'
_chemical_formula_weight 300.35
_chemical_name_systematic 'CCDC Area Detector'
_space_group_crystal_system triclinic
_space_group_IT_number 2
_space_group_name_Hall '-P 1'
_space_group_name_H-M_alt 'P -1'
_atom_sites_solution_hydrogens geom
_atom_sites_solution_primary dual
_audit_creation_date 2023-08-10
_audit_creation_method
;
Olex2 1.3
(compiled 2020.11.12 svn.r5f609507 for OlexSys, GUI svn.r6408)
;
_audit_update_record
;
2023-08-31 deposited with the CCDC.	2024-02-19 downloaded from the CCDC.
;
_cell_angle_alpha 109.053(2)
_cell_angle_beta 93.530(2)
_cell_angle_gamma 92.661(2)
_cell_formula_units_Z 2
_cell_length_a 5.69230(10)
_cell_length_b 11.2384(3)
_cell_length_c 11.8487(3)
_cell_measurement_reflns_used 4819
_cell_measurement_temperature 99.99(10)
_cell_measurement_theta_max 70.8520
_cell_measurement_theta_min 4.7100
_cell_volume 713.32(3)
_computing_cell_refinement 'CrysAlisPro 1.171.39.28b (Rigaku OD, 2015)'
_computing_data_collection 'CrysAlisPro 1.171.39.28b (Rigaku OD, 2015)'
_computing_data_reduction 'CrysAlisPro 1.171.39.28b (Rigaku OD, 2015)'
_computing_molecular_graphics 'Olex2 1.3 (Dolomanov et al., 2009)'
_computing_publication_material 'Olex2 1.3 (Dolomanov et al., 2009)'
_computing_structure_refinement 'SHELXL 2018/3 (Sheldrick, 2015)'
_computing_structure_solution 'SHELXT 2018/2 (Sheldrick, 2018)'
_diffrn_ambient_environment N~2~
_diffrn_ambient_temperature 99.99(10)
_diffrn_detector_area_resol_mean 7.9
_diffrn_detector_type 'CCD area detector'
_diffrn_measured_fraction_theta_full 0.986
_diffrn_measured_fraction_theta_max 0.962
_diffrn_measurement_details
;
List of Runs (angles in degrees, time in seconds):

  # Type    Start    End  Width  t~exp~   \w     \q     \k     \f   Frames
#--------------------------------------------------------------------------
  1  \w     54.00  79.00   0.50    0.50    --    0.00  38.00-150.00   50
  2  \w    -57.00 -30.00   0.50    0.50    --    0.00 -38.00-150.00   54
  3  \w    -89.00 -56.00   0.50    0.50    --    0.00 -77.00  90.00   66
  4  \w    -15.00  32.00   0.50    0.50    --    0.00  38.00-150.00   94
  5  \w    -16.00  10.00   0.50    0.50    --    0.00 -38.00-150.00   52
  6  \w    -11.00  21.00   0.50    0.50    --    0.00 -77.00  90.00   64
  7  \w      0.00  44.00   0.50    0.50    --   89.30 -77.00   0.00   88
  8  \w     77.00 103.00   0.50    0.50    --   89.30 -82.00 150.00   52
  9  \w     31.00  86.00   0.50    0.50    --   89.30 -61.00  60.00  110
 10  \w      0.00 108.00   0.50    0.50    --   89.30 -61.00 -90.00  216
 11  \w     22.00 108.00   0.50    0.50    --   89.30 -45.00 120.00  172
 12  \w     85.00 112.00   0.50    0.50    --   89.30 -61.00 -60.00   54
 13  \w     41.00  72.00   0.50    0.50    --   89.30 -82.00 150.00   62
 14  \w      0.00 101.00   0.50    0.50    --   89.30 -30.00  30.00  202
 15  \w     23.00  49.00   0.50    0.50    --   89.30 -61.00 -60.00   52
 16  \w     76.00 120.00   0.50    0.50    --   89.30 -82.00 120.00   88
 17  \w     62.00 113.00   0.50    0.50    --   89.30 -77.00   0.00  102
 18  \w     80.00 147.00   0.50    0.50    --   89.30  30.00-120.00  134
 19  \w     19.00 121.00   0.50    0.50    --   89.30 -82.00 -90.00  204
 20  \w     74.00  99.00   0.50    0.50    --   89.30  61.00-120.00   50
 21  \w     72.00 179.00   0.50    0.50    --   89.30  15.00-180.00  214
;
_diffrn_measurement_device 'XtaLAB AFC12 (RINC): Kappa single'
_diffrn_measurement_device_type 'XtaLAB AFC12 (RINC): Kappa single'
_diffrn_orient_matrix_type 'CrysAlisPro convention (1999,Acta A55,543-557)'
_diffrn_orient_matrix_UB_11 0.0072095000
_diffrn_orient_matrix_UB_12 0.1430742000
_diffrn_orient_matrix_UB_13 0.0221010000
_diffrn_orient_matrix_UB_21 -0.0848140000
_diffrn_orient_matrix_UB_22 0.0217412000
_diffrn_orient_matrix_UB_23 0.1257109000
_diffrn_orient_matrix_UB_31 0.2581582000
_diffrn_orient_matrix_UB_32 0.0139411000
_diffrn_orient_matrix_UB_33 0.0524918000
_diffrn_radiation_probe x-ray
_diffrn_radiation_type 'Cu K\a'
_diffrn_radiation_wavelength 1.54184
_diffrn_reflns_av_R_equivalents 0.0141
_diffrn_reflns_av_unetI/netI 0.0175
_diffrn_reflns_Laue_measured_fraction_full 0.986
_diffrn_reflns_Laue_measured_fraction_max 0.962
_diffrn_reflns_limit_h_max 6
_diffrn_reflns_limit_h_min -6
_diffrn_reflns_limit_k_max 13
_diffrn_reflns_limit_k_min -13
_diffrn_reflns_limit_l_max 14
_diffrn_reflns_limit_l_min -14
_diffrn_reflns_number 6217
_diffrn_reflns_point_group_measured_fraction_full 0.986
_diffrn_reflns_point_group_measured_fraction_max 0.962
_diffrn_reflns_theta_full 67.684
_diffrn_reflns_theta_max 70.971
_diffrn_reflns_theta_min 3.960
_exptl_absorpt_coefficient_mu 0.689
_exptl_absorpt_correction_T_max 1.00000
_exptl_absorpt_correction_T_min 0.85302
_exptl_absorpt_correction_type multi-scan
_exptl_absorpt_process_details
;
CrysAlisPro 1.171.39.28b (Rigaku Oxford Diffraction, 2015)
Empirical absorption correction using spherical harmonics,
 implemented in SCALE3 ABSPACK scaling algorithm.
;
_exptl_crystal_colour 'clear yellowish yellow'
_exptl_crystal_colour_lustre clear
_exptl_crystal_colour_modifier yellowish
_exptl_crystal_colour_primary yellow
_exptl_crystal_density_diffrn 1.398
_exptl_crystal_description needle
_exptl_crystal_F_000 316
_exptl_crystal_size_max 0.9
_exptl_crystal_size_mid 0.2
_exptl_crystal_size_min 0.01
_refine_diff_density_max 0.165
_refine_diff_density_min -0.990
_refine_diff_density_rms 0.063
_refine_ls_extinction_method none
_refine_ls_goodness_of_fit_ref 1.057
_refine_ls_hydrogen_treatment constr
_refine_ls_matrix_type full
_refine_ls_number_parameters 208
_refine_ls_number_reflns 2634
_refine_ls_number_restraints 0
_refine_ls_restrained_S_all 1.057
_refine_ls_R_factor_all 0.0466
_refine_ls_R_factor_gt 0.0452
_refine_ls_shift/su_max 0.000
_refine_ls_shift/su_mean 0.000
_refine_ls_structure_factor_coef Fsqd
_refine_ls_weighting_details 'w=1/[\s^2^(Fo^2^)+(0.0661P)^2^+0.5015P] where P=(Fo^2^+2Fc^2^)/3'
_refine_ls_weighting_scheme calc
_refine_ls_wR_factor_gt 0.1254
_refine_ls_wR_factor_ref 0.1270
_reflns_Friedel_coverage 0.000
_reflns_number_gt 2488
_reflns_number_total 2634
_reflns_threshold_expression 'I > 2\s(I)'
_cod_data_source_file d3nj05093a2.cif
_cod_data_source_block 20230302b
_cod_depositor_comments 'Adding full bibliography for 7063070--7063071.cif.'
_cod_database_code 7063070
_shelx_shelxl_version_number 2018/3
_chemical_oxdiff_formula 'C H O N'
_chemical_oxdiff_usercomment 'C H O N'
_shelx_space_group_comment
;
The symmetry employed for this shelxl refinement is uniquely defined
by the following loop, which should always be used as a source of
symmetry information in preference to the above space-group names.
They are only intended as comments.
;
_reflns_odcompleteness_completeness 99.51
_reflns_odcompleteness_iscentric 1
_reflns_odcompleteness_theta 64.99
_olex2_refinement_description
;
1. Fixed Uiso
 At 1.2 times of:
  All C(H) groups, All N(H) groups
2.a Ternary CH refined with riding coordinates:
 C7(H7)
2.b Aromatic/amide H refined with riding coordinates:
 N1(H1), C19(H19), C3(H3), C18(H18), C00C(H00C), C17(H17), C5(H5), C13(H13),
 C16(H16), C15(H15), C11(H11), C12(H12), C1(H1A), C2(H2), C6(H6)
;
_olex2_submission_original_sample_id 'CCDC Area Detector'
_olex2_submission_special_instructions 'No special instructions were received'
_oxdiff_exptl_absorpt_empirical_details
;
Empirical correction (ABSPACK) includes:
- Absorption correction using spherical harmonics
- Frame scaling
;
_oxdiff_exptl_absorpt_empirical_full_max 1.340
_oxdiff_exptl_absorpt_empirical_full_min 0.454

loop_
_space_group_symop_operation_xyz
'x, y, z'
'-x, -y, -z'

loop_
_atom_site_label
_atom_site_type_symbol
_atom_site_fract_x
_atom_site_fract_y
_atom_site_fract_z
_atom_site_U_iso_or_equiv
_atom_site_adp_type
_atom_site_occupancy
_atom_site_site_symmetry_order
_atom_site_calc_flag
_atom_site_refinement_flags_posn
_atom_site_refinement_flags_adp
_atom_site_refinement_flags_occupancy
_atom_site_disorder_assembly
_atom_site_disorder_group
O001 O 0.25507(19) 0.11801(11) 0.52857(9) 0.0227(3) Uani 1 1 d . . . . .
N2 N 0.5540(2) 0.26988(12) 0.56955(11) 0.0152(3) Uani 1 1 d . . . . .
N1 N 0.4917(2) 0.33265(11) 0.81205(11) 0.0157(3) Uani 1 1 d . . . . .
H1 H 0.468675 0.356263 0.888773 0.019 Uiso 1 1 calc R U . . .
C14 C 0.5673(3) 0.24456(14) 0.44235(13) 0.0150(3) Uani 1 1 d . . . . .
C8 C 0.3771(3) 0.20304(14) 0.60395(13) 0.0159(3) Uani 1 1 d . . . . .
C7 C 0.3514(3) 0.24487(13) 0.73557(13) 0.0147(3) Uani 1 1 d . . . . .
H7 H 0.243440 0.309833 0.727462 0.018 Uiso 1 1 calc R U . . .
C4 C 0.1609(3) 0.18525(13) 0.78404(13) 0.0156(3) Uani 1 1 d . . . . .
C9 C 0.7126(3) 0.35963(14) 0.65156(13) 0.0152(3) Uani 1 1 d . . . . .
C19 C 0.7361(3) 0.16907(14) 0.38176(13) 0.0172(3) Uani 1 1 d . . . . .
H19 H 0.843881 0.132078 0.422664 0.021 Uiso 1 1 calc R U . . .
C3 C 0.1822(3) 0.20104(14) 0.90650(13) 0.0185(3) Uani 1 1 d . . . . .
H3 H 0.316256 0.247995 0.955136 0.022 Uiso 1 1 calc R U . . .
C18 C 0.7445(3) 0.14856(14) 0.25960(13) 0.0185(3) Uani 1 1 d . . . . .
H18 H 0.859996 0.097797 0.216733 0.022 Uiso 1 1 calc R U . . .
C00C C 0.9034(3) 0.41863(14) 0.61656(14) 0.0177(3) Uani 1 1 d . . . . .
H00C H 0.925992 0.400391 0.533997 0.021 Uiso 1 1 calc R U . . .
C17 C 0.5851(3) 0.20186(14) 0.20029(13) 0.0183(3) Uani 1 1 d . . . . .
H17 H 0.591389 0.186944 0.116896 0.022 Uiso 1 1 calc R U . . .
C5 C -0.0385(3) 0.11531(14) 0.71413(13) 0.0163(3) Uani 1 1 d . . . . .
H5 H -0.055968 0.103187 0.630786 0.020 Uiso 1 1 calc R U . . .
C13 C 0.8342(3) 0.47742(14) 0.85936(13) 0.0183(3) Uani 1 1 d . . . . .
H13 H 0.809070 0.499201 0.941967 0.022 Uiso 1 1 calc R U . . .
C20 C 0.6764(3) 0.38900(13) 0.77367(13) 0.0157(3) Uani 1 1 d . . . . .
C16 C 0.4169(3) 0.27673(15) 0.26194(14) 0.0192(3) Uani 1 1 d . . . . .
H16 H 0.307906 0.313012 0.220951 0.023 Uiso 1 1 calc R U . . .
C15 C 0.4080(3) 0.29856(14) 0.38386(13) 0.0180(3) Uani 1 1 d . . . . .
H15 H 0.293545 0.350126 0.426818 0.022 Uiso 1 1 calc R U . . .
C11 C 1.0587(3) 0.50349(14) 0.70270(14) 0.0195(3) Uani 1 1 d . . . . .
H11 H 1.189703 0.542365 0.678925 0.023 Uiso 1 1 calc R U . . .
C12 C 1.0254(3) 0.53294(14) 0.82471(14) 0.0200(3) Uani 1 1 d . . . . .
H12 H 1.133937 0.590885 0.883280 0.024 Uiso 1 1 calc R U . . .
C1 C -0.1873(3) 0.08031(14) 0.88764(14) 0.0202(3) Uani 1 1 d . . . . .
H1A H -0.305545 0.044995 0.922850 0.024 Uiso 1 1 calc R U . . .
C2 C 0.0102(3) 0.14898(15) 0.95757(13) 0.0211(3) Uani 1 1 d . . . . .
H2 H 0.027142 0.160249 1.040752 0.025 Uiso 1 1 calc R U . . .
C6 C -0.2105(3) 0.06368(14) 0.76610(14) 0.0184(3) Uani 1 1 d . . . . .
H6 H -0.345084 0.016632 0.718066 0.022 Uiso 1 1 calc R U . . .

loop_
_atom_site_aniso_label
_atom_site_aniso_U_11
_atom_site_aniso_U_22
_atom_site_aniso_U_33
_atom_site_aniso_U_23
_atom_site_aniso_U_13
_atom_site_aniso_U_12
O001 0.0238(6) 0.0261(6) 0.0137(5) 0.0019(5) 0.0011(4) -0.0081(5)
N2 0.0155(6) 0.0171(6) 0.0122(6) 0.0040(5) 0.0005(5) -0.0003(5)
N1 0.0181(6) 0.0168(6) 0.0122(6) 0.0046(5) 0.0006(5) 0.0020(5)
C14 0.0159(7) 0.0161(7) 0.0119(7) 0.0035(6) 0.0006(5) -0.0029(5)
C8 0.0155(7) 0.0170(7) 0.0149(7) 0.0051(6) 0.0007(6) 0.0008(6)
C7 0.0154(7) 0.0147(7) 0.0145(7) 0.0051(6) 0.0002(6) 0.0040(5)
C4 0.0175(7) 0.0141(7) 0.0155(7) 0.0046(6) 0.0027(6) 0.0037(5)
C9 0.0152(7) 0.0146(7) 0.0151(7) 0.0043(6) -0.0009(6) 0.0023(5)
C19 0.0162(7) 0.0182(7) 0.0173(7) 0.0062(6) 0.0003(6) 0.0010(6)
C3 0.0201(8) 0.0186(7) 0.0148(7) 0.0032(6) 0.0003(6) -0.0003(6)
C18 0.0186(7) 0.0185(7) 0.0173(7) 0.0036(6) 0.0053(6) 0.0011(6)
C00C 0.0183(7) 0.0183(7) 0.0170(7) 0.0062(6) 0.0026(6) 0.0016(6)
C17 0.0210(8) 0.0199(7) 0.0130(7) 0.0048(6) 0.0017(6) -0.0039(6)
C5 0.0176(7) 0.0165(7) 0.0147(7) 0.0047(6) 0.0015(6) 0.0028(6)
C13 0.0218(8) 0.0178(7) 0.0145(7) 0.0051(6) -0.0021(6) 0.0013(6)
C20 0.0164(7) 0.0150(7) 0.0161(7) 0.0056(6) -0.0001(6) 0.0023(6)
C16 0.0178(7) 0.0230(8) 0.0181(7) 0.0093(6) -0.0016(6) -0.0001(6)
C15 0.0159(7) 0.0202(7) 0.0180(7) 0.0059(6) 0.0031(6) 0.0024(6)
C11 0.0165(7) 0.0185(7) 0.0240(8) 0.0078(6) 0.0018(6) -0.0003(6)
C12 0.0191(8) 0.0170(7) 0.0215(8) 0.0046(6) -0.0047(6) -0.0016(6)
C1 0.0214(8) 0.0187(7) 0.0205(8) 0.0055(6) 0.0083(6) 0.0007(6)
C2 0.0267(8) 0.0224(8) 0.0137(7) 0.0045(6) 0.0051(6) 0.0009(6)
C6 0.0164(7) 0.0167(7) 0.0205(8) 0.0038(6) 0.0014(6) 0.0014(6)

loop_
_atom_type_symbol
_atom_type_description
_atom_type_scat_dispersion_real
_atom_type_scat_dispersion_imag
_atom_type_scat_source
C C 0.0181 0.0091 'International Tables Vol C Tables 4.2.6.8 and 6.1.1.4'
H H 0.0000 0.0000 'International Tables Vol C Tables 4.2.6.8 and 6.1.1.4'
N N 0.0311 0.0180 'International Tables Vol C Tables 4.2.6.8 and 6.1.1.4'
O O 0.0492 0.0322 'International Tables Vol C Tables 4.2.6.8 and 6.1.1.4'

loop_
_geom_angle_atom_site_label_1
_geom_angle_atom_site_label_2
_geom_angle_atom_site_label_3
_geom_angle
_geom_angle_site_symmetry_1
_geom_angle_site_symmetry_3
_geom_angle_publ_flag
C8 N2 C14 117.09(12) . . ?
C8 N2 C9 122.89(12) . . ?
C9 N2 C14 120.02(12) . . ?
C7 N1 H1 119.8 . . ?
C7 N1 C20 120.33(13) . . ?
C20 N1 H1 119.8 . . ?
C19 C14 N2 120.57(13) . . ?
C15 C14 N2 118.04(13) . . ?
C15 C14 C19 121.39(13) . . ?
O001 C8 N2 120.22(13) . . ?
O001 C8 C7 125.05(13) . . ?
N2 C8 C7 114.73(13) . . ?
N1 C7 C8 122.42(13) . . ?
N1 C7 H7 90.1 . . ?
N1 C7 C4 117.30(13) . . ?
C8 C7 H7 90.1 . . ?
C4 C7 C8 120.28(13) . . ?
C4 C7 H7 90.1 . . ?
C3 C4 C7 117.81(13) . . ?
C3 C4 C5 118.51(14) . . ?
C5 C4 C7 123.67(13) . . ?
N2 C9 C00C 122.61(13) . . ?
N2 C9 C20 117.33(13) . . ?
C00C C9 C20 120.06(14) . . ?
C14 C19 H19 120.7 . . ?
C14 C19 C18 118.62(14) . . ?
C18 C19 H19 120.7 . . ?
C4 C3 H3 119.6 . . ?
C2 C3 C4 120.75(14) . . ?
C2 C3 H3 119.6 . . ?
C19 C18 H18 119.8 . . ?
C17 C18 C19 120.35(14) . . ?
C17 C18 H18 119.8 . . ?
C9 C00C H00C 120.2 . . ?
C11 C00C C9 119.64(14) . . ?
C11 C00C H00C 120.2 . . ?
C18 C17 H17 119.8 . . ?
C16 C17 C18 120.38(14) . . ?
C16 C17 H17 119.8 . . ?
C4 C5 H5 119.8 . . ?
C6 C5 C4 120.37(14) . . ?
C6 C5 H5 119.8 . . ?
C20 C13 H13 119.7 . . ?
C12 C13 H13 119.7 . . ?
C12 C13 C20 120.60(14) . . ?
N1 C20 C9 121.95(13) . . ?
N1 C20 C13 118.88(13) . . ?
C13 C20 C9 119.17(14) . . ?
C17 C16 H16 120.1 . . ?
C17 C16 C15 119.77(14) . . ?
C15 C16 H16 120.1 . . ?
C14 C15 C16 119.48(14) . . ?
C14 C15 H15 120.3 . . ?
C16 C15 H15 120.3 . . ?
C00C C11 H11 119.6 . . ?
C00C C11 C12 120.82(14) . . ?
C12 C11 H11 119.6 . . ?
C13 C12 C11 119.68(14) . . ?
C13 C12 H12 120.2 . . ?
C11 C12 H12 120.2 . . ?
C2 C1 H1A 120.2 . . ?
C6 C1 H1A 120.2 . . ?
C6 C1 C2 119.57(14) . . ?
C3 C2 C1 120.30(14) . . ?
C3 C2 H2 119.8 . . ?
C1 C2 H2 119.8 . . ?
C5 C6 H6 119.8 . . ?
C1 C6 C5 120.50(14) . . ?
C1 C6 H6 119.8 . . ?

loop_
_geom_bond_atom_site_label_1
_geom_bond_atom_site_label_2
_geom_bond_distance
_geom_bond_site_symmetry_2
_geom_bond_publ_flag
O001 C8 1.2239(19) . ?
N2 C14 1.4471(18) . ?
N2 C8 1.3875(19) . ?
N2 C9 1.3942(19) . ?
N1 H1 0.8800 . ?
N1 C7 1.299(2) . ?
N1 C20 1.3780(19) . ?
C14 C19 1.386(2) . ?
C14 C15 1.386(2) . ?
C8 C7 1.493(2) . ?
C7 H7 1.0000 . ?
C7 C4 1.488(2) . ?
C4 C3 1.400(2) . ?
C4 C5 1.403(2) . ?
C9 C00C 1.400(2) . ?
C9 C20 1.406(2) . ?
C19 H19 0.9500 . ?
C19 C18 1.394(2) . ?
C3 H3 0.9500 . ?
C3 C2 1.385(2) . ?
C18 H18 0.9500 . ?
C18 C17 1.386(2) . ?
C00C H00C 0.9500 . ?
C00C C11 1.381(2) . ?
C17 H17 0.9500 . ?
C17 C16 1.385(2) . ?
C5 H5 0.9500 . ?
C5 C6 1.389(2) . ?
C13 H13 0.9500 . ?
C13 C20 1.404(2) . ?
C13 C12 1.379(2) . ?
C16 H16 0.9500 . ?
C16 C15 1.389(2) . ?
C15 H15 0.9500 . ?
C11 H11 0.9500 . ?
C11 C12 1.401(2) . ?
C12 H12 0.9500 . ?
C1 H1A 0.9500 . ?
C1 C2 1.390(2) . ?
C1 C6 1.387(2) . ?
C2 H2 0.9500 . ?
C6 H6 0.9500 . ?

loop_
_geom_torsion_atom_site_label_1
_geom_torsion_atom_site_label_2
_geom_torsion_atom_site_label_3
_geom_torsion_atom_site_label_4
_geom_torsion
_geom_torsion_site_symmetry_1
_geom_torsion_site_symmetry_2
_geom_torsion_site_symmetry_3
_geom_torsion_site_symmetry_4
_geom_torsion_publ_flag
O001 C8 C7 N1 177.37(14) . . . . ?
O001 C8 C7 C4 -2.2(2) . . . . ?
N2 C14 C19 C18 -179.16(13) . . . . ?
N2 C14 C15 C16 179.63(13) . . . . ?
N2 C8 C7 N1 -3.3(2) . . . . ?
N2 C8 C7 C4 177.09(12) . . . . ?
N2 C9 C00C C11 -177.73(13) . . . . ?
N2 C9 C20 N1 -0.4(2) . . . . ?
N2 C9 C20 C13 179.00(12) . . . . ?
N1 C7 C4 C3 -17.1(2) . . . . ?
N1 C7 C4 C5 162.46(14) . . . . ?
C14 N2 C8 O001 7.1(2) . . . . ?
C14 N2 C8 C7 -172.28(12) . . . . ?
C14 N2 C9 C00C -6.9(2) . . . . ?
C14 N2 C9 C20 173.88(13) . . . . ?
C14 C19 C18 C17 -0.6(2) . . . . ?
C8 N2 C14 C19 -102.37(16) . . . . ?
C8 N2 C14 C15 78.06(17) . . . . ?
C8 N2 C9 C00C 174.18(13) . . . . ?
C8 N2 C9 C20 -5.1(2) . . . . ?
C8 C7 C4 C3 162.57(13) . . . . ?
C8 C7 C4 C5 -17.9(2) . . . . ?
C7 N1 C20 C9 3.6(2) . . . . ?
C7 N1 C20 C13 -175.73(13) . . . . ?
C7 C4 C3 C2 179.42(13) . . . . ?
C7 C4 C5 C6 -179.24(13) . . . . ?
C4 C3 C2 C1 -0.2(2) . . . . ?
C4 C5 C6 C1 -0.1(2) . . . . ?
C9 N2 C14 C19 78.63(18) . . . . ?
C9 N2 C14 C15 -100.94(16) . . . . ?
C9 N2 C8 O001 -173.95(13) . . . . ?
C9 N2 C8 C7 6.7(2) . . . . ?
C9 C00C C11 C12 -1.1(2) . . . . ?
C19 C14 C15 C16 0.1(2) . . . . ?
C19 C18 C17 C16 0.4(2) . . . . ?
C3 C4 C5 C6 0.3(2) . . . . ?
C18 C17 C16 C15 0.1(2) . . . . ?
C00C C9 C20 N1 -179.63(13) . . . . ?
C00C C9 C20 C13 -0.3(2) . . . . ?
C00C C11 C12 C13 -0.5(2) . . . . ?
C17 C16 C15 C14 -0.3(2) . . . . ?
C5 C4 C3 C2 -0.1(2) . . . . ?
C20 N1 C7 C8 -1.7(2) . . . . ?
C20 N1 C7 C4 177.93(12) . . . . ?
C20 C9 C00C C11 1.5(2) . . . . ?
C20 C13 C12 C11 1.8(2) . . . . ?
C15 C14 C19 C18 0.4(2) . . . . ?
C12 C13 C20 N1 178.00(13) . . . . ?
C12 C13 C20 C9 -1.4(2) . . . . ?
C2 C1 C6 C5 -0.1(2) . . . . ?
C6 C1 C2 C3 0.3(2) . . . . ?
